data_7156040
loop_
_publ_author_name
'Shoji, Taku'
'Tanaka, Miwa'
'Takagaki, Sho'
'Miura, Kota'
'Ohta, Akira'
'Sekiguchi, Ryuta'
'Ito, Shunji'
'Mori, Shigeki'
'Okujima, Tetsuo'

_publ_section_title
;
 Synthesis of azulene-substituted benzofurans and isocoumarins via
 intramolecular cyclization of 1-ethynylazulenes, and their structural and
 optical properties.
;
_journal_issue 3
_journal_name_full 'Organic &amp; biomolecular chemistry'
_journal_page_first 480
_journal_page_last 489
_journal_paper_doi 10.1039/c7ob02861j
_journal_volume 16
_journal_year 2018
_chemical_formula_moiety 'C23 H20 O3'
_chemical_formula_sum 'C23 H20 O3'
_chemical_formula_weight 344.39
_space_group_crystal_system monoclinic
_space_group_IT_number 14
_space_group_name_Hall '-P 2ybc'
_space_group_name_H-M_alt 'P 1 21/c 1'
_symmetry_space_group_name_Hall '-P 2ybc'
_symmetry_space_group_name_H-M 'P 1 21/c 1'
_atom_sites_solution_hydrogens geom
_atom_sites_solution_primary direct
_atom_sites_solution_secondary difmap
_audit_creation_method SHELXL-2016/6
_audit_update_record
;
2017-04-18 deposited with the CCDC.
2017-12-21 downloaded from the CCDC.
;
_cell_angle_alpha 90
_cell_angle_beta 100.038(4)
_cell_angle_gamma 90
_cell_formula_units_Z 4
_cell_length_a 14.4555(7)
_cell_length_b 5.3900(3)
_cell_length_c 22.7358(10)
_cell_measurement_reflns_used 10863
_cell_measurement_temperature 100(2)
_cell_measurement_theta_max 31.26
_cell_measurement_theta_min 1.81
_cell_volume 1744.35(15)
_computing_cell_refinement 'CrysAlisPro 1.171.38.41 (Rigaku OD, 2015)'
_computing_data_collection 'CrystalClear (Rigaku Inc., 2008)'
_computing_data_reduction 'CrysAlisPro 1.171.38.41 (Rigaku OD, 2015)'
_computing_molecular_graphics 'CrystalStructure 4.2.4 (Rigaku, 2016)'
_computing_publication_material 'CrystalStructure 4.2.4'
_computing_structure_refinement 'SHELXL-2016/6 (Sheldrick, 2016)'
_computing_structure_solution 'SHELXT 2014/5 (Sheldrick, 2014)'
_diffrn_ambient_temperature 100(2)
_diffrn_detector_area_resol_mean 7.111
_diffrn_measured_fraction_theta_full 1.000
_diffrn_measured_fraction_theta_max 1.000
_diffrn_measurement_device_type 'Rigaku Saturn724'
_diffrn_measurement_method \w
_diffrn_radiation_type MoK\a
_diffrn_radiation_wavelength 0.71075
_diffrn_reflns_av_R_equivalents 0.0717
_diffrn_reflns_av_unetI/netI 0.0460
_diffrn_reflns_Laue_measured_fraction_full 1.000
_diffrn_reflns_Laue_measured_fraction_max 1.000
_diffrn_reflns_limit_h_max 19
_diffrn_reflns_limit_h_min -19
_diffrn_reflns_limit_k_max 7
_diffrn_reflns_limit_k_min -7
_diffrn_reflns_limit_l_max 30
_diffrn_reflns_limit_l_min -30
_diffrn_reflns_number 28315
_diffrn_reflns_point_group_measured_fraction_full 1.000
_diffrn_reflns_point_group_measured_fraction_max 1.000
_diffrn_reflns_theta_full 25.242
_diffrn_reflns_theta_max 27.999
_diffrn_reflns_theta_min 1.819
_diffrn_source 'Varimax 50 kV 24 mA Rotating anode'
_exptl_absorpt_coefficient_mu 0.086
_exptl_absorpt_correction_T_max 0.998
_exptl_absorpt_correction_T_min 0.784
_exptl_absorpt_correction_type multi-scan
_exptl_absorpt_process_details
;
CrysAlisPro 1.171.38.41 (Rigaku Oxford Diffraction, 2015)
Empirical absorption correction using spherical harmonics,
 implemented in SCALE3 ABSPACK scaling algorithm.
;
_exptl_crystal_colour green
_exptl_crystal_density_diffrn 1.311
_exptl_crystal_density_method 'not measured'
_exptl_crystal_description needle
_exptl_crystal_F_000 728
_exptl_crystal_size_max 0.300
_exptl_crystal_size_mid 0.020
_exptl_crystal_size_min 0.020
_refine_diff_density_max 0.233
_refine_diff_density_min -0.274
_refine_diff_density_rms 0.052
_refine_ls_extinction_method none
_refine_ls_goodness_of_fit_ref 1.050
_refine_ls_hydrogen_treatment constr
_refine_ls_matrix_type full
_refine_ls_number_parameters 238
_refine_ls_number_reflns 4205
_refine_ls_number_restraints 0
_refine_ls_restrained_S_all 1.050
_refine_ls_R_factor_all 0.0800
_refine_ls_R_factor_gt 0.0520
_refine_ls_shift/su_max 0.000
_refine_ls_shift/su_mean 0.000
_refine_ls_structure_factor_coef Fsqd
_refine_ls_weighting_details 'w=1/[\s^2^(Fo^2^)+(0.0487P)^2^+0.5208P] where P=(Fo^2^+2Fc^2^)/3'
_refine_ls_weighting_scheme calc
_refine_ls_wR_factor_gt 0.1085
_refine_ls_wR_factor_ref 0.1202
_reflns_Friedel_coverage 0.000
_reflns_number_gt 3060
_reflns_number_total 4205
_reflns_threshold_expression 'I > 2\s(I)'
_cod_data_source_file c7ob02861j2.cif
_cod_data_source_block shelxl
_cod_depositor_comments 'Adding full bibliography for 7156040--7156045.cif.'
_cod_database_code 7156040
_shelx_shelxl_version_number 2016/6
_shelx_space_group_comment
;
The symmetry employed for this shelxl refinement is uniquely defined
by the following loop, which should always be used as a source of
symmetry information in preference to the above space-group names.
They are only intended as comments.
;
_shelx_estimated_absorpt_t_min 0.975
_shelx_estimated_absorpt_t_max 0.998

loop_
_space_group_symop_operation_xyz
'x, y, z'
'-x, y+1/2, -z+1/2'
'-x, -y, -z'
'x, -y-1/2, z-1/2'

loop_
_atom_site_label
_atom_site_type_symbol
_atom_site_fract_x
_atom_site_fract_y
_atom_site_fract_z
_atom_site_U_iso_or_equiv
_atom_site_adp_type
_atom_site_occupancy
_atom_site_site_symmetry_order
_atom_site_calc_flag
_atom_site_refinement_flags_posn
_atom_site_refinement_flags_adp
O1 O 0.67806(8) 0.3958(2) 0.47451(5) 0.0276(3) Uani 1 1 d . .
O2 O 0.78776(8) 0.1765(2) 0.43830(5) 0.0233(3) Uani 1 1 d . .
O3 O 0.80870(8) 0.8674(2) 0.20939(5) 0.0285(3) Uani 1 1 d . .
C1 C 0.72689(10) 0.5202(3) 0.38338(7) 0.0189(3) Uani 1 1 d . .
C2 C 0.79003(11) 0.4916(3) 0.34411(7) 0.0206(3) Uani 1 1 d . .
H2 H 0.837994 0.369197 0.347884 0.025 Uiso 1 1 calc R U
C3 C 0.77308(11) 0.6680(3) 0.29830(7) 0.0197(3) Uani 1 1 d . .
C4 C 0.69617(10) 0.8172(3) 0.30849(7) 0.0178(3) Uani 1 1 d . .
C5 C 0.65827(11) 1.0202(3) 0.27507(7) 0.0201(3) Uani 1 1 d . .
H5 H 0.688094 1.063885 0.242454 0.024 Uiso 1 1 calc R U
C6 C 0.58282(11) 1.1676(3) 0.28290(7) 0.0208(3) Uani 1 1 d . .
H6 H 0.569781 1.301634 0.255590 0.025 Uiso 1 1 calc R U
C7 C 0.52327(11) 1.1495(3) 0.32455(7) 0.0200(3) Uani 1 1 d . .
H7 H 0.474875 1.270776 0.320422 0.024 Uiso 1 1 calc R U
C8 C 0.52285(10) 0.9821(3) 0.37158(6) 0.0173(3) Uani 1 1 d . .
C9 C 0.58878(10) 0.7933(3) 0.38807(7) 0.0176(3) Uani 1 1 d . .
H9 H 0.579733 0.700751 0.422174 0.021 Uiso 1 1 calc R U
C10 C 0.66523(10) 0.7185(3) 0.36291(7) 0.0177(3) Uani 1 1 d . .
C11 C 0.72575(11) 0.3659(3) 0.43636(7) 0.0194(3) Uani 1 1 d . .
C12 C 0.79304(12) 0.0118(3) 0.48867(7) 0.0263(4) Uani 1 1 d . .
H12A H 0.818749 0.101356 0.525398 0.032 Uiso 1 1 calc R U
H12B H 0.833942 -0.128799 0.483643 0.032 Uiso 1 1 calc R U
H12C H 0.730006 -0.049297 0.491231 0.032 Uiso 1 1 calc R U
C13 C 0.44299(11) 1.0061(3) 0.40726(7) 0.0193(3) Uani 1 1 d . .
H13 H 0.455498 0.885399 0.441129 0.023 Uiso 1 1 calc R U
C14 C 0.34911(11) 0.9360(4) 0.36893(8) 0.0286(4) Uani 1 1 d . .
H14A H 0.298972 0.951568 0.392687 0.034 Uiso 1 1 calc R U
H14B H 0.351953 0.764280 0.355167 0.034 Uiso 1 1 calc R U
H14C H 0.336146 1.047026 0.334351 0.034 Uiso 1 1 calc R U
C15 C 0.43819(12) 1.2647(3) 0.43399(8) 0.0272(4) Uani 1 1 d . .
H15A H 0.389955 1.267167 0.459400 0.033 Uiso 1 1 calc R U
H15B H 0.422265 1.386188 0.401750 0.033 Uiso 1 1 calc R U
H15C H 0.499267 1.306693 0.457983 0.033 Uiso 1 1 calc R U
C16 C 0.82678(11) 0.6762(3) 0.25021(7) 0.0206(3) Uani 1 1 d . .
C17 C 0.89336(11) 0.5232(3) 0.23583(7) 0.0269(4) Uani 1 1 d . .
H17 H 0.917847 0.379427 0.257212 0.032 Uiso 1 1 calc R U
C18 C 0.92025(11) 0.6176(3) 0.18248(7) 0.0244(4) Uani 1 1 d . .
C19 C 0.98415(12) 0.5501(4) 0.14543(8) 0.0323(4) Uani 1 1 d . .
H19 H 1.022732 0.407388 0.153874 0.039 Uiso 1 1 calc R U
C20 C 0.98949(12) 0.6969(4) 0.09629(8) 0.0310(4) Uani 1 1 d . .
H20 H 1.032450 0.653446 0.070777 0.037 Uiso 1 1 calc R U
C21 C 0.93396(14) 0.9051(4) 0.08331(9) 0.0389(5) Uani 1 1 d . .
H21 H 0.939339 1.001506 0.049091 0.047 Uiso 1 1 calc R U
C22 C 0.87079(16) 0.9754(4) 0.11925(9) 0.0428(5) Uani 1 1 d . .
H22 H 0.832280 1.118198 0.110711 0.051 Uiso 1 1 calc R U
C23 C 0.86648(12) 0.8280(3) 0.16804(8) 0.0260(4) Uani 1 1 d . .

loop_
_atom_site_aniso_label
_atom_site_aniso_U_11
_atom_site_aniso_U_22
_atom_site_aniso_U_33
_atom_site_aniso_U_23
_atom_site_aniso_U_13
_atom_site_aniso_U_12
O1 0.0300(6) 0.0316(7) 0.0231(6) 0.0038(5) 0.0093(5) 0.0093(5)
O2 0.0230(6) 0.0227(6) 0.0245(6) 0.0046(5) 0.0052(5) 0.0050(5)
O3 0.0360(7) 0.0231(7) 0.0317(7) 0.0031(5) 0.0203(6) 0.0030(5)
C1 0.0152(7) 0.0214(8) 0.0192(7) -0.0017(7) 0.0006(6) -0.0005(6)
C2 0.0152(7) 0.0233(8) 0.0226(8) -0.0029(7) 0.0009(6) -0.0011(7)
C3 0.0175(8) 0.0217(8) 0.0195(7) -0.0031(7) 0.0024(6) -0.0025(7)
C4 0.0154(7) 0.0197(8) 0.0177(7) -0.0032(7) 0.0013(6) -0.0035(6)
C5 0.0213(8) 0.0226(9) 0.0167(7) -0.0008(7) 0.0039(6) -0.0040(7)
C6 0.0266(8) 0.0187(8) 0.0170(7) 0.0018(6) 0.0035(6) 0.0020(7)
C7 0.0210(8) 0.0194(8) 0.0185(7) -0.0018(6) 0.0007(6) 0.0023(6)
C8 0.0168(7) 0.0186(8) 0.0159(7) -0.0029(6) 0.0011(6) -0.0021(6)
C9 0.0175(7) 0.0183(8) 0.0163(7) -0.0007(6) 0.0011(6) -0.0027(6)
C10 0.0167(7) 0.0182(8) 0.0171(7) -0.0027(6) -0.0006(6) -0.0032(6)
C11 0.0157(7) 0.0206(9) 0.0210(8) -0.0018(7) 0.0003(6) -0.0001(6)
C12 0.0273(9) 0.0253(9) 0.0246(8) 0.0038(7) -0.0001(7) 0.0031(7)
C13 0.0205(8) 0.0217(8) 0.0159(7) 0.0017(6) 0.0040(6) 0.0022(7)
C14 0.0203(8) 0.0389(11) 0.0268(9) -0.0017(8) 0.0048(7) -0.0012(8)
C15 0.0301(9) 0.0271(9) 0.0275(9) -0.0028(8) 0.0131(7) 0.0015(8)
C16 0.0165(7) 0.0241(9) 0.0201(8) -0.0006(7) -0.0001(6) -0.0050(7)
C17 0.0203(8) 0.0375(10) 0.0222(8) 0.0008(8) 0.0020(7) 0.0061(8)
C18 0.0139(8) 0.0342(10) 0.0242(8) -0.0074(7) 0.0011(6) -0.0039(7)
C19 0.0180(8) 0.0481(12) 0.0306(9) -0.0101(9) 0.0034(7) 0.0028(8)
C20 0.0199(8) 0.0469(12) 0.0288(9) -0.0151(9) 0.0115(7) -0.0097(8)
C21 0.0500(12) 0.0343(11) 0.0397(11) -0.0028(9) 0.0283(10) -0.0098(10)
C22 0.0608(14) 0.0284(11) 0.0482(12) 0.0059(9) 0.0345(11) 0.0052(10)
C23 0.0265(9) 0.0255(9) 0.0300(9) -0.0058(8) 0.0161(7) -0.0047(7)

loop_
_atom_type_symbol
_atom_type_description
_atom_type_scat_dispersion_real
_atom_type_scat_dispersion_imag
_atom_type_scat_source
C C 0.0033 0.0016 'International Tables Vol C Tables 4.2.6.8 and 6.1.1.4'
H H 0.0000 0.0000 'International Tables Vol C Tables 4.2.6.8 and 6.1.1.4'
O O 0.0106 0.0060 'International Tables Vol C Tables 4.2.6.8 and 6.1.1.4'

loop_
_geom_angle_atom_site_label_1
_geom_angle_atom_site_label_2
_geom_angle_atom_site_label_3
_geom_angle
C11 O2 C12 115.70(12)
C23 O3 C16 106.10(13)
C2 C1 C10 108.56(14)
C2 C1 C11 124.50(14)
C10 C1 C11 126.94(14)
C1 C2 C3 110.64(14)
C1 C2 H2 124.7
C3 C2 H2 124.7
C2 C3 C4 107.65(14)
C2 C3 C16 122.38(14)
C4 C3 C16 129.95(15)
C5 C4 C3 126.93(14)
C5 C4 C10 126.19(14)
C3 C4 C10 106.86(13)
C6 C5 C4 128.71(15)
C6 C5 H5 115.6
C4 C5 H5 115.6
C5 C6 C7 129.98(15)
C5 C6 H6 115.0
C7 C6 H6 115.0
C6 C7 C8 130.63(15)
C6 C7 H7 114.7
C8 C7 H7 114.7
C7 C8 C9 125.43(14)
C7 C8 C13 117.09(13)
C9 C8 C13 117.48(13)
C10 C9 C8 130.83(15)
C10 C9 H9 114.6
C8 C9 H9 114.6
C9 C10 C1 125.69(14)
C9 C10 C4 127.97(14)
C1 C10 C4 106.27(13)
O1 C11 O2 122.26(14)
O1 C11 C1 127.11(15)
O2 C11 C1 110.63(13)
O2 C12 H12A 109.5
O2 C12 H12B 109.5
H12A C12 H12B 109.5
O2 C12 H12C 109.5
H12A C12 H12C 109.5
H12B C12 H12C 109.5
C14 C13 C15 110.82(14)
C14 C13 C8 110.78(12)
C15 C13 C8 112.30(13)
C14 C13 H13 107.6
C15 C13 H13 107.6
C8 C13 H13 107.6
C13 C14 H14A 109.5
C13 C14 H14B 109.5
H14A C14 H14B 109.5
C13 C14 H14C 109.5
H14A C14 H14C 109.5
H14B C14 H14C 109.5
C13 C15 H15A 109.5
C13 C15 H15B 109.5
H15A C15 H15B 109.5
C13 C15 H15C 109.5
H15A C15 H15C 109.5
H15B C15 H15C 109.5
C17 C16 O3 110.62(14)
C17 C16 C3 131.52(16)
O3 C16 C3 117.84(14)
C16 C17 C18 107.39(16)
C16 C17 H17 126.3
C18 C17 H17 126.3
C23 C18 C19 118.18(16)
C23 C18 C17 105.58(14)
C19 C18 C17 136.24(17)
C20 C19 C18 118.21(18)
C20 C19 H19 120.9
C18 C19 H19 120.9
C21 C20 C19 121.70(16)
C21 C20 H20 119.2
C19 C20 H20 119.2
C22 C21 C20 121.08(18)
C22 C21 H21 119.5
C20 C21 H21 119.5
C23 C22 C21 116.54(19)
C23 C22 H22 121.7
C21 C22 H22 121.7
C22 C23 O3 125.41(16)
C22 C23 C18 124.29(16)
O3 C23 C18 110.30(14)

loop_
_geom_bond_atom_site_label_1
_geom_bond_atom_site_label_2
_geom_bond_distance
O1 C11 1.2092(18)
O2 C11 1.3541(18)
O2 C12 1.4406(19)
O3 C23 1.3785(19)
O3 C16 1.3809(19)
C1 C2 1.392(2)
C1 C10 1.417(2)
C1 C11 1.466(2)
C2 C3 1.400(2)
C2 H2 0.9500
C3 C4 1.424(2)
C3 C16 1.448(2)
C4 C5 1.389(2)
C4 C10 1.486(2)
C5 C6 1.386(2)
C5 H5 0.9500
C6 C7 1.390(2)
C6 H6 0.9500
C7 C8 1.400(2)
C7 H7 0.9500
C8 C9 1.400(2)
C8 C13 1.528(2)
C9 C10 1.390(2)
C9 H9 0.9500
C12 H12A 0.9800
C12 H12B 0.9800
C12 H12C 0.9800
C13 C14 1.527(2)
C13 C15 1.527(2)
C13 H13 1.0000
C14 H14A 0.9800
C14 H14B 0.9800
C14 H14C 0.9800
C15 H15A 0.9800
C15 H15B 0.9800
C15 H15C 0.9800
C16 C17 1.350(2)
C17 C18 1.430(2)
C17 H17 0.9500
C18 C23 1.382(2)
C18 C19 1.402(2)
C19 C20 1.382(3)
C19 H19 0.9500
C20 C21 1.382(3)
C20 H20 0.9500
C21 C22 1.380(3)
C21 H21 0.9500
C22 C23 1.375(3)
C22 H22 0.9500

loop_
_geom_torsion_atom_site_label_1
_geom_torsion_atom_site_label_2
_geom_torsion_atom_site_label_3
_geom_torsion_atom_site_label_4
_geom_torsion
C10 C1 C2 C3 0.85(18)
C11 C1 C2 C3 -179.74(14)
C1 C2 C3 C4 0.23(18)
C1 C2 C3 C16 -178.19(14)
C2 C3 C4 C5 177.43(15)
C16 C3 C4 C5 -4.3(3)
C2 C3 C4 C10 -1.17(17)
C16 C3 C4 C10 177.10(15)
C3 C4 C5 C6 178.91(16)
C10 C4 C5 C6 -2.8(3)
C4 C5 C6 C7 -2.1(3)
C5 C6 C7 C8 1.7(3)
C6 C7 C8 C9 2.5(3)
C6 C7 C8 C13 -176.67(16)
C7 C8 C9 C10 -2.6(3)
C13 C8 C9 C10 176.55(15)
C8 C9 C10 C1 -179.12(15)
C8 C9 C10 C4 -2.5(3)
C2 C1 C10 C9 175.65(14)
C11 C1 C10 C9 -3.7(3)
C2 C1 C10 C4 -1.53(17)
C11 C1 C10 C4 179.07(14)
C5 C4 C10 C9 5.9(3)
C3 C4 C10 C9 -175.44(15)
C5 C4 C10 C1 -176.95(15)
C3 C4 C10 C1 1.66(17)
C12 O2 C11 O1 0.3(2)
C12 O2 C11 C1 179.89(13)
C2 C1 C11 O1 173.20(16)
C10 C1 C11 O1 -7.5(3)
C2 C1 C11 O2 -6.4(2)
C10 C1 C11 O2 172.91(14)
C7 C8 C13 C14 67.68(18)
C9 C8 C13 C14 -111.57(16)
C7 C8 C13 C15 -56.83(18)
C9 C8 C13 C15 123.92(15)
C23 O3 C16 C17 0.41(18)
C23 O3 C16 C3 -178.31(13)
C2 C3 C16 C17 5.8(3)
C4 C3 C16 C17 -172.28(17)
C2 C3 C16 O3 -175.83(14)
C4 C3 C16 O3 6.1(2)
O3 C16 C17 C18 -0.37(19)
C3 C16 C17 C18 178.13(16)
C16 C17 C18 C23 0.17(19)
C16 C17 C18 C19 179.47(19)
C23 C18 C19 C20 -0.4(2)
C17 C18 C19 C20 -179.61(18)
C18 C19 C20 C21 0.0(3)
C19 C20 C21 C22 0.2(3)
C20 C21 C22 C23 0.0(3)
C21 C22 C23 O3 179.55(17)
C21 C22 C23 C18 -0.4(3)
C16 O3 C23 C22 179.74(18)
C16 O3 C23 C18 -0.30(18)
C19 C18 C23 C22 0.6(3)
C17 C18 C23 C22 -179.95(18)
C19 C18 C23 O3 -179.37(14)
C17 C18 C23 O3 0.08(19)
